data_4130600
loop_
_publ_author_name
'Krishna, Gamidi Rama'
'Devarapalli, Ramesh'
'Lal, Garima'
'Reddy, C. Malla'

_publ_section_title
;
 Mechanically Flexible Organic Crystals Achieved by Introducing Weak
 Interactions in Structure: Supramolecular Shape Synthons.
;
_journal_issue 41
_journal_name_full 'Journal of the American Chemical Society'
_journal_page_first 13561
_journal_page_last 13567
_journal_paper_doi 10.1021/jacs.6b05118
_journal_volume 138
_journal_year 2016
_chemical_formula_moiety 'C7 H5 Cl2 N O'
_chemical_formula_sum 'C7 H5 Cl2 N O'
_chemical_formula_weight 190.02
_chemical_name_common '3,4-DICHLORO BENZAMIDE'
_space_group_IT_number 14
_space_group_name_Hall '-P 2ybc'
_space_group_name_H-M_alt 'P 1 21/c 1'
_symmetry_cell_setting monoclinic
_symmetry_space_group_name_H-M 'P 1 21/c 1'
_atom_sites_solution_hydrogens geom
_atom_sites_solution_primary direct
_atom_sites_solution_secondary difmap
_audit_creation_method SHELXL-97
_cell_angle_alpha 90.00
_cell_angle_beta 92.615(6)
_cell_angle_gamma 90.00
_cell_formula_units_Z 4
_cell_length_a 5.3117(13)
_cell_length_b 4.9506(12)
_cell_length_c 28.881(7)
_cell_measurement_reflns_used 2469
_cell_measurement_temperature 296(2)
_cell_measurement_theta_max 28.41
_cell_measurement_theta_min 3.84
_cell_volume 758.7(3)
_computing_cell_refinement 'Bruker SAINT'
_computing_data_collection 'Bruker APEX2'
_computing_data_reduction 'Bruker SAINT'
_computing_molecular_graphics 'Bruker SHELXTL'
_computing_publication_material 'Bruker SHELXTL'
_computing_structure_refinement 'SHELXL-97 (Sheldrick, 1997)'
_computing_structure_solution 'SHELX-97 (Sheldrick, 1990)'
_diffrn_ambient_temperature 296(2)
_diffrn_measured_fraction_theta_full 0.999
_diffrn_measured_fraction_theta_max 0.999
_diffrn_measurement_device_type 'Bruker APEX-II CCD'
_diffrn_measurement_method '\ f and \w scans'
_diffrn_radiation_monochromator graphite
_diffrn_radiation_source 'fine-focus sealed tube'
_diffrn_radiation_type MoK\a
_diffrn_radiation_wavelength 0.71073
_diffrn_reflns_av_R_equivalents 0.0579
_diffrn_reflns_av_sigmaI/netI 0.0381
_diffrn_reflns_limit_h_max 7
_diffrn_reflns_limit_h_min -7
_diffrn_reflns_limit_k_max 3
_diffrn_reflns_limit_k_min -6
_diffrn_reflns_limit_l_max 38
_diffrn_reflns_limit_l_min -37
_diffrn_reflns_number 12747
_diffrn_reflns_theta_full 27.98
_diffrn_reflns_theta_max 27.98
_diffrn_reflns_theta_min 2.82
_exptl_absorpt_coefficient_mu 0.786
_exptl_absorpt_correction_T_max 0.924
_exptl_absorpt_correction_T_min 0.868
_exptl_absorpt_correction_type multi-scan
_exptl_absorpt_process_details 'SADABS; BRUKER,2008'
_exptl_crystal_colour Colorless
_exptl_crystal_density_diffrn 1.664
_exptl_crystal_density_method 'not measured'
_exptl_crystal_description Plate
_exptl_crystal_F_000 384
_exptl_crystal_size_max 0.56
_exptl_crystal_size_mid 0.15
_exptl_crystal_size_min 0.1
_refine_diff_density_max 0.349
_refine_diff_density_min -0.324
_refine_diff_density_rms 0.067
_refine_ls_extinction_coef 0.0049(15)
_refine_ls_extinction_expression Fc^*^=kFc[1+0.001xFc^2^\l^3^/sin(2\q)]^-1/4^
_refine_ls_extinction_method SHELXL
_refine_ls_goodness_of_fit_ref 1.049
_refine_ls_hydrogen_treatment mixed
_refine_ls_matrix_type full
_refine_ls_number_parameters 109
_refine_ls_number_reflns 1826
_refine_ls_number_restraints 0
_refine_ls_restrained_S_all 1.049
_refine_ls_R_factor_all 0.0474
_refine_ls_R_factor_gt 0.0326
_refine_ls_shift/su_max 0.000
_refine_ls_shift/su_mean 0.000
_refine_ls_structure_factor_coef Fsqd
_refine_ls_weighting_details 'calc w=1/[\s^2^(Fo^2^)+(0.0327P)^2^+0.3085P] where P=(Fo^2^+2Fc^2^)/3'
_refine_ls_weighting_scheme calc
_refine_ls_wR_factor_gt 0.0729
_refine_ls_wR_factor_ref 0.0797
_reflns_number_gt 1442
_reflns_number_total 1826
_reflns_threshold_expression >2sigma(I)
_cod_data_source_file ja6b05118_si_014.cif
_cod_data_source_block 3a
_cod_depositor_comments
;
The following automatic conversions were performed:

data item '_symmetry_cell_setting' value 'Monoclinic' was changed to
'monoclinic' in accordance with the
/home/saulius/struct/COD-crude-data/automatic-downloads/DataCite-retrospective/ACS/depositions/lib/dictionaries/cif_core.dic
dictionary named 'cif_core.dic' version 2.4.2 last updated on
2011-04-26.

Automatic conversion script
Id: cif_fix_values 6909 2019-04-08 15:41:33Z antanas 
;
_cod_original_sg_symbol_H-M 'P2(1)/c  '
_cod_database_code 4130600

loop_
_symmetry_equiv_pos_as_xyz
'x, y, z'
'-x, y+1/2, -z+1/2'
'-x, -y, -z'
'x, -y-1/2, z-1/2'

loop_
_atom_site_label
_atom_site_type_symbol
_atom_site_fract_x
_atom_site_fract_y
_atom_site_fract_z
_atom_site_U_iso_or_equiv
_atom_site_adp_type
_atom_site_occupancy
_atom_site_symmetry_multiplicity
_atom_site_calc_flag
_atom_site_refinement_flags
C1 C 1.2197(3) 0.0300(3) 0.04757(6) 0.0148(4) Uani 1 1 d .
C2 C 1.0386(3) 0.0761(3) 0.08518(6) 0.0152(4) Uani 1 1 d .
C3 C 1.0572(3) -0.0865(4) 0.12423(6) 0.0175(4) Uani 1 1 d .
H3 H 1.1781 -0.2224 0.1263 0.021 Uiso 1 1 calc R
C4 C 0.8971(4) -0.0483(4) 0.16033(6) 0.0190(4) Uani 1 1 d .
C5 C 0.7112(3) 0.1493(4) 0.15675(6) 0.0200(4) Uani 1 1 d .
C6 C 0.6910(3) 0.3110(4) 0.11765(7) 0.0214(4) Uani 1 1 d .
H6 H 0.5667 0.4433 0.1153 0.026 Uiso 1 1 calc R
C7 C 0.8546(3) 0.2772(4) 0.08199(6) 0.0186(4) Uani 1 1 d .
H7 H 0.8416 0.3883 0.0560 0.022 Uiso 1 1 calc R
Cl1 Cl 0.93572(10) -0.24832(10) 0.209060(16) 0.02753(15) Uani 1 1 d .
Cl2 Cl 0.50734(9) 0.19776(11) 0.200881(17) 0.02955(16) Uani 1 1 d .
N1 N 1.2700(3) 0.2397(3) 0.02080(6) 0.0172(3) Uani 1 1 d .
O1 O 1.3161(2) -0.1961(2) 0.04244(5) 0.0198(3) Uani 1 1 d .
H1A H 1.377(5) 0.219(4) 0.0011(9) 0.032(7) Uiso 1 1 d .
H1B H 1.237(4) 0.388(5) 0.0281(7) 0.023(6) Uiso 1 1 d .

loop_
_atom_site_aniso_label
_atom_site_aniso_U_11
_atom_site_aniso_U_22
_atom_site_aniso_U_33
_atom_site_aniso_U_23
_atom_site_aniso_U_13
_atom_site_aniso_U_12
C1 0.0146(9) 0.0158(9) 0.0139(9) -0.0034(7) 0.0016(7) -0.0016(6)
C2 0.0160(9) 0.0142(9) 0.0155(9) -0.0030(6) 0.0033(7) -0.0038(6)
C3 0.0197(10) 0.0160(9) 0.0171(9) -0.0023(7) 0.0030(7) -0.0026(7)
C4 0.0232(10) 0.0191(9) 0.0146(9) -0.0019(7) 0.0023(7) -0.0078(7)
C5 0.0165(9) 0.0269(10) 0.0171(9) -0.0087(7) 0.0064(7) -0.0071(7)
C6 0.0163(10) 0.0243(10) 0.0236(10) -0.0074(8) 0.0017(8) 0.0018(7)
C7 0.0185(10) 0.0204(10) 0.0171(9) -0.0005(7) 0.0017(7) 0.0000(7)
Cl1 0.0388(3) 0.0279(3) 0.0164(2) 0.00343(19) 0.0068(2) -0.0064(2)
Cl2 0.0217(3) 0.0451(3) 0.0228(3) -0.0104(2) 0.0116(2) -0.0067(2)
N1 0.0219(9) 0.0127(8) 0.0175(8) -0.0004(6) 0.0069(7) 0.0009(6)
O1 0.0242(7) 0.0138(7) 0.0221(7) -0.0017(5) 0.0093(6) 0.0009(5)

loop_
_atom_type_symbol
_atom_type_description
_atom_type_scat_dispersion_real
_atom_type_scat_dispersion_imag
_atom_type_scat_source
C C 0.0033 0.0016 'International Tables Vol C Tables 4.2.6.8 and 6.1.1.4'
H H 0.0000 0.0000 'International Tables Vol C Tables 4.2.6.8 and 6.1.1.4'
N N 0.0061 0.0033 'International Tables Vol C Tables 4.2.6.8 and 6.1.1.4'
O O 0.0106 0.0060 'International Tables Vol C Tables 4.2.6.8 and 6.1.1.4'
Cl Cl 0.1484 0.1585 'International Tables Vol C Tables 4.2.6.8 and 6.1.1.4'

loop_
_geom_angle_atom_site_label_1
_geom_angle_atom_site_label_2
_geom_angle_atom_site_label_3
_geom_angle
O1 C1 N1 122.67(16)
O1 C1 C2 120.30(15)
N1 C1 C2 117.03(16)
C3 C2 C7 119.49(16)
C3 C2 C1 118.44(16)
C7 C2 C1 122.07(16)
C2 C3 C4 120.58(17)
C2 C3 H3 119.7
C4 C3 H3 119.7
C3 C4 C5 119.81(17)
C3 C4 Cl1 118.71(15)
C5 C4 Cl1 121.48(14)
C6 C5 C4 119.74(17)
C6 C5 Cl2 119.59(15)
C4 C5 Cl2 120.66(15)
C5 C6 C7 120.51(17)
C5 C6 H6 119.7
C7 C6 H6 119.7
C6 C7 C2 119.84(17)
C6 C7 H7 120.1
C2 C7 H7 120.1
C1 N1 H1A 117.8(16)
C1 N1 H1B 121.5(16)
H1A N1 H1B 118(2)

loop_
_geom_bond_atom_site_label_1
_geom_bond_atom_site_label_2
_geom_bond_distance
C1 O1 1.242(2)
C1 N1 1.329(2)
C1 C2 1.501(2)
C2 C3 1.385(2)
C2 C7 1.395(2)
C3 C4 1.388(2)
C3 H3 0.9300
C4 C5 1.390(3)
C4 Cl1 1.7252(19)
C5 C6 1.384(3)
C5 Cl2 1.7264(18)
C6 C7 1.388(3)
C6 H6 0.9300
C7 H7 0.9300
N1 H1A 0.83(2)
N1 H1B 0.79(2)
